data_2010509
loop_
_publ_author_name
'Tong, Ye-Xiang'
'Su,  Cheng-Yong'
'Zhang, Ze-Fu'
'Kang,  Bei-Sheng'
'Yu,  Xiao-Lan'
'Chen,  Xiao-Min'

_publ_section_title
;
 Bis(thiosemicarbazide-<i>S</i>,<i>N</i>)zinc(II) dinitrate
;
_journal_issue 1
_journal_name_full 'Acta Crystallographica Section C'
_journal_page_first 44
_journal_page_last 45
_journal_paper_doi 10.1107/S0108270199012974
_journal_volume 56
_journal_year 2000
_chemical_formula_iupac '[Zn(CH5 N3 S)2 ](NO3 )2 '
_chemical_formula_moiety 'C2 H10 N6 S2 Zn 2+ ,2NO3 -'
_chemical_formula_sum 'C2 H10 N8 O6 S2 Zn'
_chemical_formula_weight 371.67
_chemical_name_systematic
;
 ?
;
_space_group_IT_number 15
_symmetry_cell_setting monoclinic
_symmetry_space_group_name_Hall '-C 2yc'
_symmetry_space_group_name_H-M 'C 1 2/c 1'
_audit_creation_method SHELXL-97
_cell_angle_alpha 90.00
_cell_angle_beta 102.02(3)
_cell_angle_gamma 90.00
_cell_formula_units_Z 4
_cell_length_a 11.165(2)
_cell_length_b 7.605(2)
_cell_length_c 14.167(3)
_cell_measurement_reflns_used 25
_cell_measurement_temperature 293(2)
_cell_measurement_theta_max 12.5
_cell_measurement_theta_min 5
_cell_volume 1176.5(5)
_computing_cell_refinement XSCANS
_computing_data_collection 'XSCANS (Siemens, 1994)'
_computing_data_reduction XSCANS
_computing_molecular_graphics 'SHELXTL96 (Sheldrick, 1996)'
_computing_publication_material SHELXTL96
_computing_structure_refinement 'SHELXL97 (Sheldrick, 1997)'
_computing_structure_solution 'SHELXS97 (Sheldrick, 1990)'
_diffrn_ambient_temperature 293(2)
_diffrn_measured_fraction_theta_full .468
_diffrn_measured_fraction_theta_max .468
_diffrn_measurement_device_type 'Siemens R3m'
_diffrn_measurement_method \w
_diffrn_radiation_monochromator graphite
_diffrn_radiation_source 'fine-focus sealed tube'
_diffrn_radiation_type MoK\a
_diffrn_radiation_wavelength .71073
_diffrn_reflns_av_R_equivalents .0321
_diffrn_reflns_av_sigmaI/netI .0214
_diffrn_reflns_limit_h_max 15
_diffrn_reflns_limit_h_min 0
_diffrn_reflns_limit_k_max 10
_diffrn_reflns_limit_k_min 0
_diffrn_reflns_limit_l_max 19
_diffrn_reflns_limit_l_min -19
_diffrn_reflns_number 1808
_diffrn_reflns_theta_full 30.07
_diffrn_reflns_theta_max 30.07
_diffrn_reflns_theta_min 4.24
_diffrn_standards_decay_% 0
_diffrn_standards_interval_count 197
_diffrn_standards_number 3
_exptl_absorpt_coefficient_mu 2.484
_exptl_absorpt_correction_T_max .389
_exptl_absorpt_correction_T_min .276
_exptl_absorpt_correction_type psi-scan
_exptl_absorpt_process_details ' (North et al., 1968)'
_exptl_crystal_colour 'Dark red'
_exptl_crystal_density_diffrn 2.098
_exptl_crystal_density_method 'not measured'
_exptl_crystal_description Block
_exptl_crystal_F_000 752
_exptl_crystal_size_max .42
_exptl_crystal_size_mid .40
_exptl_crystal_size_min .38
_refine_diff_density_max .355
_refine_diff_density_min -.396
_refine_ls_extinction_coef .0257(12)
_refine_ls_extinction_method 'SHELXL97 (Sheldrick, 1997)'
_refine_ls_goodness_of_fit_ref 1.083
_refine_ls_hydrogen_treatment refall
_refine_ls_matrix_type full
_refine_ls_number_parameters 108
_refine_ls_number_reflns 1728
_refine_ls_number_restraints 0
_refine_ls_restrained_S_all 1.083
_refine_ls_R_factor_all .0364
_refine_ls_R_factor_gt .0287
_refine_ls_shift/su_max .000
_refine_ls_shift/su_mean .000
_refine_ls_structure_factor_coef Fsqd
_refine_ls_weighting_details 'w=1/[\s^2^(Fo^2^)+(0.0402P)^2^+0.5812P] where P=(Fo^2^+2Fc^2^)/3'
_refine_ls_weighting_scheme calc
_refine_ls_wR_factor_ref .0736
_reflns_number_gt 1497
_reflns_number_total 1728
_reflns_threshold_expression I>2\s(I)
_cod_data_source_file bk1501.cif
_cod_data_source_block I
_cod_depositor_comments
;
The following automatic conversions were performed:
'_symmetry_cell_setting' value 'Monoclinic' changed to 'monoclinic'
according to '/home/saulius/struct/CIF-dictionaries/cif_core.dic'
dictionary named 'cif_core.dic' version 2.4.1 from 2010-06-29.

Automatic conversion script
Id: cif_fix_enum 1527 2010-12-29 10:47:43Z saulius 

The following automatic conversions were performed:

'_symmetry_cell_setting' value 'Monoclinic' changed to 'monoclinic'
according to /home/saulius/struct/CIF-dictionaries/cif_core.dic
dictionary named 'cif_core.dic' version 2.4.1 from 2010-06-29.

Automatic conversion script
Id: cif_fix_values 1715 2011-07-08 13:25:40Z adriana 

The following automatic conversions were performed:

'_refine_ls_weighting_scheme' value 'calc
w=1/[\s^2^(Fo^2^)+(0.0402P)^2^+0.5812P] where P=(Fo^2^+2Fc^2^)/3' was
changed to 'calc'. New tag '_refine_ls_weighting_details' was
created. The value of the new tag was set to
'w=1/[\s^2^(Fo^2^)+(0.0402P)^2^+0.5812P] where P=(Fo^2^+2Fc^2^)/3'.

Automatic conversion script
Id: cif_fix_values 3143 2015-03-26 13:38:13Z robertas 
;
_cod_original_cell_volume 1176.5(4)
_cod_original_sg_symbol_H-M 'C 2/c'
_cod_database_code 2010509
_cod_database_fobs_code 2010509

loop_
_symmetry_equiv_pos_as_xyz
'x, y, z'
'-x, y, -z+1/2'
'x+1/2, y+1/2, z'
'-x+1/2, y+1/2, -z+1/2'
'-x, -y, -z'
'x, -y, z-1/2'
'-x+1/2, -y+1/2, -z'
'x+1/2, -y+1/2, z-1/2'

loop_
_atom_site_label
_atom_site_fract_x
_atom_site_fract_y
_atom_site_fract_z
_atom_site_U_iso_or_equiv
_atom_site_adp_type
_atom_site_calc_flag
_atom_site_refinement_flags
_atom_site_occupancy
_atom_site_disorder_assembly
_atom_site_disorder_group
_atom_site_type_symbol
Zn1 .5000 .16827(4) .2500 .03327(13) Uani d S 1 . . Zn
S1 .44408(4) .28414(7) .38184(3) .03039(13) Uani d . 1 . . S
N1 .63965(16) .0327(2) .34282(11) .0324(3) Uani d . 1 . . N
N2 .64462(15) .0821(2) .43952(11) .0303(3) Uani d . 1 . . N
C1 .56215(15) .1911(2) .46394(12) .0254(3) Uani d . 1 . . C
N3 .57316(19) .2273(3) .55626(12) .0357(4) Uani d . 1 . . N
N4 .82483(13) -.0676(2) .66714(11) .0274(3) Uani d . 1 . . N
O1 .77897(14) .0759(2) .68568(11) .0413(3) Uani d . 1 . . O
O2 .83143(13) -.1051(2) .58276(10) .0412(3) Uani d . 1 . . O
O3 .86219(18) -.1720(2) .73374(12) .0488(4) Uani d . 1 . . O
H1B .630(3) -.080(4) .339(2) .053(8) Uiso d . 1 . . H
H2 .693(2) .043(4) .477(2) .045(7) Uiso d . 1 . . H
H3B .623(3) .183(3) .589(2) .040(7) Uiso d . 1 . . H
H1A .709(2) .057(4) .329(2) .046(7) Uiso d . 1 . . H
H3A .526(2) .290(4) .5668(19) .034(6) Uiso d . 1 . . H

loop_
_atom_site_aniso_label
_atom_site_aniso_U_11
_atom_site_aniso_U_22
_atom_site_aniso_U_33
_atom_site_aniso_U_12
_atom_site_aniso_U_13
_atom_site_aniso_U_23
Zn1 .0428(2) .0352(2) .02094(16) .000 .00465(11) .000
S1 .0284(2) .0364(3) .0253(2) .00584(17) .00333(15) .00001(16)
N1 .0394(8) .0313(9) .0275(7) .0059(7) .0092(6) -.0011(6)
N2 .0317(7) .0348(8) .0234(7) .0078(6) .0030(6) .0023(6)
C1 .0258(7) .0263(8) .0237(7) -.0023(6) .0043(6) .0013(6)
N3 .0380(9) .0446(10) .0229(7) .0081(8) .0032(6) -.0013(7)
N4 .0269(6) .0271(7) .0279(7) -.0032(5) .0053(5) -.0010(5)
O1 .0424(8) .0356(8) .0437(8) .0095(6) .0039(6) -.0068(6)
O2 .0412(7) .0538(9) .0301(7) .0023(7) .0110(6) -.0070(6)
O3 .0668(11) .0361(8) .0387(8) .0010(7) .0003(7) .0093(6)

loop_
_atom_type_symbol
_atom_type_description
_atom_type_scat_dispersion_real
_atom_type_scat_dispersion_imag
_atom_type_scat_source
C C .0033 .0016 'International Tables Vol C Tables 4.2.6.8 and 6.1.1.4'
N N .0061 .0033 'International Tables Vol C Tables 4.2.6.8 and 6.1.1.4'
H H .0000 .0000 'International Tables Vol C Tables 4.2.6.8 and 6.1.1.4'
O O .0106 .0060 'International Tables Vol C Tables 4.2.6.8 and 6.1.1.4'
S S .1246 .1234 'International Tables Vol C Tables 4.2.6.8 and 6.1.1.4'
Zn Zn .2839 1.4301 'International Tables Vol C Tables 4.2.6.8 and 6.1.1.4'

loop_
_geom_angle_atom_site_label_1
_geom_angle_atom_site_label_2
_geom_angle_atom_site_label_3
_geom_angle_site_symmetry_1
_geom_angle_site_symmetry_3
_geom_angle
N1 Zn1 N1 2_655 . 120.88(11)
N1 Zn1 S1 2_655 2_655 88.33(5)
N1 Zn1 S1 . 2_655 114.37(5)
N1 Zn1 S1 2_655 . 114.37(5)
N1 Zn1 S1 . . 88.33(5)
S1 Zn1 S1 2_655 . 134.26(3)
C1 S1 Zn1 . . 95.36(6)
N2 N1 Zn1 . . 110.65(12)
C1 N2 N1 . . 121.79(15)
N3 C1 N2 . . 117.38(17)
N3 C1 S1 . . 119.06(15)
N2 C1 S1 . . 123.56(13)
O3 N4 O2 . . 120.47(17)
O3 N4 O1 . . 119.02(17)
O2 N4 O1 . . 120.50(16)

loop_
_geom_bond_atom_site_label_1
_geom_bond_atom_site_label_2
_geom_bond_site_symmetry_2
_geom_bond_distance
_geom_bond_publ_flag
Zn1 N1 2_655 2.0904(17) ?
Zn1 N1 . 2.0904(17) ?
Zn1 S1 2_655 2.2672(6) ?
Zn1 S1 . 2.2672(6) ?
S1 C1 . 1.7184(18) ?
N1 N2 . 1.411(2) ?
N2 C1 . 1.337(2) ?
C1 N3 . 1.317(2) ?
N4 O3 . 1.237(2) ?
N4 O2 . 1.246(2) ?
N4 O1 . 1.256(2) ?
N1 H1B . .86(3) ?
N1 H1A . .86(3) ?
N2 H2 . .74(3) ?
N3 H3B . .73(3) ?
N3 H3A . .73(3) ?

loop_
_geom_hbond_atom_site_label_D
_geom_hbond_atom_site_label_H
_geom_hbond_atom_site_label_A
_geom_hbond_site_symmetry_A
_geom_hbond_distance_DH
_geom_hbond_distance_HA
_geom_hbond_distance_DA
_geom_hbond_angle_DHA
N3 H3B O1 . .73(3) 2.14(3) 2.866(3) 175(3)
N2 H2 O2 . .74(3) 2.22(3) 2.955(2) 174(3)
N1 H1B O3 7_646 .86(3) 2.16(3) 2.948(2) 151(3)

loop_
_geom_torsion_atom_site_label_1
_geom_torsion_atom_site_label_2
_geom_torsion_atom_site_label_3
_geom_torsion_atom_site_label_4
_geom_torsion_site_symmetry_1
_geom_torsion
N1 Zn1 S1 C1 2_655 127.38(8)
N1 Zn1 S1 C1 . 3.97(8)
S1 Zn1 S1 C1 2_655 -119.25(6)
N1 Zn1 N1 N2 2_655 -122.78(14)
S1 Zn1 N1 N2 2_655 133.71(12)
S1 Zn1 N1 N2 . -5.16(13)
Zn1 N1 N2 C1 . 4.8(2)
N1 N2 C1 N3 . 178.91(17)
N1 N2 C1 S1 . -.9(3)
Zn1 S1 C1 N3 . 177.16(15)
Zn1 S1 C1 N2 . -2.99(16)
